data_4337604
loop_
_publ_author_name
'Azar, Michael R.'
'Boron, 3rd, Thaddeus T'
'Lutter, Jacob C.'
'Daly, Connor I.'
'Zegalia, Kelcie A.'
'Nimthong, Ruthairat'
'Ferrence, Gregory M.'
'Zeller, Matthias'
'Kampf, Jeff W.'
'Pecoraro, Vincent L.'
'Zaleski, Curtis M.'

_publ_section_title
;
 Controllable formation of heterotrimetallic coordination compounds:
 systematically incorporating lanthanide and alkali metal ions into the
 manganese 12-metallacrown-4 framework.
;
_journal_issue 3
_journal_name_full 'Inorganic chemistry'
_journal_page_first 1729
_journal_page_last 1742
_journal_paper_doi 10.1021/ic402865p
_journal_volume 53
_journal_year 2014
_chemical_formula_moiety 'C36 H36 Ho Mn4 N4 Na O24,6(C3 H7 N O)'
_chemical_formula_sum 'C54 H78 Ho Mn4 N10 Na O30'
_chemical_formula_weight 1754.94
_chemical_name_systematic
;
 ?
;
_space_group_crystal_system triclinic
_space_group_IT_number 2
_space_group_name_Hall '-P 1'
_space_group_name_H-M_alt 'P -1'
_symmetry_space_group_name_Hall '-P 1'
_symmetry_space_group_name_H-M 'P -1'
_atom_sites_solution_hydrogens mixed
_atom_sites_solution_primary direct
_atom_sites_solution_secondary difmap
_audit_creation_method SHELXL-2012
_cell_angle_alpha 89.404(4)
_cell_angle_beta 88.872(4)
_cell_angle_gamma 73.320(4)
_cell_formula_units_Z 2
_cell_length_a 12.9749(9)
_cell_length_b 16.0760(11)
_cell_length_c 17.3795(12)
_cell_measurement_reflns_used 9127
_cell_measurement_temperature 100(2)
_cell_measurement_theta_max 31.825
_cell_measurement_theta_min 2.344
_cell_volume 3471.8(4)
_computing_cell_refinement 'APEX2 & SAINT (Bruker, 2008)'
_computing_data_collection 'APEX2 (Bruker, 2008)'
_computing_data_reduction SAINT
_computing_molecular_graphics 'Shelxtl (Bruker, 2003)'
_computing_publication_material 'Shelxtl (Bruker, 2003)'
_computing_structure_refinement
;  
SHELXL-2012 (Sheldrick, 2012), 
SHELXLE Rev600 (H\"ubschle et al., 2011)
;
_computing_structure_solution 'isomorphous replacement'
_diffrn_ambient_temperature 100(2)
_diffrn_measured_fraction_theta_full 1.000
_diffrn_measured_fraction_theta_max 0.929
_diffrn_measurement_device_type 'Bruker APEX-II CCD diffractometer'
_diffrn_measurement_method '\f and \w scans'
_diffrn_radiation_type MoK\a
_diffrn_radiation_wavelength 0.71073
_diffrn_reflns_av_R_equivalents 0.0351
_diffrn_reflns_av_unetI/netI 0.0274
_diffrn_reflns_Laue_measured_fraction_full 1.000
_diffrn_reflns_Laue_measured_fraction_max 0.929
_diffrn_reflns_limit_h_max 19
_diffrn_reflns_limit_h_min -19
_diffrn_reflns_limit_k_max 23
_diffrn_reflns_limit_k_min -23
_diffrn_reflns_limit_l_max 25
_diffrn_reflns_limit_l_min 0
_diffrn_reflns_number 22427
_diffrn_reflns_point_group_measured_fraction_full 1.000
_diffrn_reflns_point_group_measured_fraction_max 0.929
_diffrn_reflns_theta_full 28.000
_diffrn_reflns_theta_max 32.027
_diffrn_reflns_theta_min 1.322
_diffrn_source 'sealed tube'
_diffrn_standards_decay_% 0
_diffrn_standards_number 0
_exptl_absorpt_coefficient_mu 1.932
_exptl_absorpt_correction_T_max 0.746345
_exptl_absorpt_correction_T_min 0.615512
_exptl_absorpt_correction_type multi-scan
_exptl_absorpt_process_details 'Apex2 v2008.2-4 (Bruker, 2008)'
_exptl_crystal_colour black
_exptl_crystal_density_diffrn 1.679
_exptl_crystal_description plate
_exptl_crystal_F_000 1780
_exptl_crystal_size_max 0.250
_exptl_crystal_size_mid 0.200
_exptl_crystal_size_min 0.050
_refine_diff_density_max 1.530
_refine_diff_density_min -0.581
_refine_diff_density_rms 0.090
_refine_ls_extinction_method none
_refine_ls_goodness_of_fit_ref 1.043
_refine_ls_hydrogen_treatment mixed
_refine_ls_matrix_type full
_refine_ls_number_parameters 981
_refine_ls_number_reflns 22427
_refine_ls_number_restraints 8
_refine_ls_restrained_S_all 1.043
_refine_ls_R_factor_all 0.0278
_refine_ls_R_factor_gt 0.0225
_refine_ls_shift/su_max 0.006
_refine_ls_shift/su_mean 0.000
_refine_ls_structure_factor_coef Fsqd
_refine_ls_weighting_details
;
 w=1/[\s^2^(Fo^2^)+(0.0224P)^2^+2.0149P]
 where P=(Fo^2^+2Fc^2^)/3
;
_refine_ls_weighting_scheme calc
_refine_ls_wR_factor_gt 0.0494
_refine_ls_wR_factor_ref 0.0519
_reflns_Friedel_coverage 0.000
_reflns_number_gt 20887
_reflns_number_total 22427
_reflns_threshold_expression 'I > 2\s(I)'
_cod_data_source_file ic402865p_si_001.cif
_cod_data_source_block 8_gmf12047
_cod_database_code 4337604
_shelx_space_group_comment
;
The symmetry employed for this shelxl refinement is uniquely defined
by the following loop, which should always be used as a source of
symmetry information in preference to the above space-group names.
They are only intended as comments.
;
_shelx_estimated_absorpt_t_min 0.644
_shelx_estimated_absorpt_t_max 0.910
_shelxl_version_number 2012-6

loop_
_space_group_symop_operation_xyz
'x, y, z'
'-x, -y, -z'

loop_
_atom_site_label
_atom_site_type_symbol
_atom_site_fract_x
_atom_site_fract_y
_atom_site_fract_z
_atom_site_U_iso_or_equiv
_atom_site_adp_type
_atom_site_occupancy
_atom_site_site_symmetry_order
_atom_site_calc_flag
_atom_site_refinement_flags_posn
_atom_site_refinement_flags_adp
_atom_site_refinement_flags_occupancy
_atom_site_disorder_assembly
_atom_site_disorder_group
C1 C 1.09786(15) 0.59569(12) 0.77015(10) 0.0090(3) Uani 1 1 d . . . . .
C2 C 1.14216(15) 0.52710(12) 0.82728(10) 0.0099(3) Uani 1 1 d . . . . .
C3 C 1.21463(16) 0.44929(12) 0.80079(11) 0.0124(3) Uani 1 1 d . . . . .
H3 H 1.2343 0.4434 0.7477 0.015 Uiso 1 1 calc R U . . .
C4 C 1.25771(17) 0.38113(13) 0.85094(12) 0.0162(4) Uani 1 1 d . . . . .
H4 H 1.3076 0.3292 0.8327 0.019 Uiso 1 1 calc R U . . .
C5 C 1.22698(18) 0.38964(13) 0.92861(12) 0.0168(4) Uani 1 1 d . . . . .
H5 H 1.2553 0.3427 0.9630 0.020 Uiso 1 1 calc R U . . .
C6 C 1.15593(18) 0.46536(13) 0.95607(11) 0.0150(4) Uani 1 1 d . . . . .
H6 H 1.1360 0.4698 1.0091 0.018 Uiso 1 1 calc R U . . .
C7 C 1.11277(16) 0.53598(12) 0.90631(11) 0.0111(3) Uani 1 1 d . . . . .
C8 C 0.83539(15) 0.83934(12) 0.96999(10) 0.0087(3) Uani 1 1 d . . . . .
C9 C 0.75414(15) 0.88036(12) 1.02867(10) 0.0093(3) Uani 1 1 d . . . . .
C10 C 0.75781(16) 0.83630(13) 1.09922(11) 0.0122(3) Uani 1 1 d . . . . .
H10 H 0.8137 0.7842 1.1076 0.015 Uiso 1 1 calc R U . . .
C11 C 0.68155(17) 0.86740(13) 1.15676(11) 0.0136(4) Uani 1 1 d . . . . .
H11 H 0.6848 0.8370 1.2042 0.016 Uiso 1 1 calc R U . . .
C12 C 0.59974(16) 0.94419(13) 1.14398(11) 0.0130(3) Uani 1 1 d . . . . .
H12 H 0.5467 0.9658 1.1830 0.016 Uiso 1 1 calc R U . . .
C13 C 0.59503(15) 0.98905(13) 1.07520(11) 0.0118(3) Uani 1 1 d . . . . .
H13 H 0.5390 1.0414 1.0678 0.014 Uiso 1 1 calc R U . . .
C14 C 0.67189(15) 0.95852(12) 1.01570(10) 0.0095(3) Uani 1 1 d . . . . .
C15 C 0.64891(15) 1.04762(12) 0.72307(10) 0.0090(3) Uani 1 1 d . . . . .
C16 C 0.57335(15) 1.09965(12) 0.66710(10) 0.0102(3) Uani 1 1 d . . . . .
C17 C 0.49822(17) 1.17598(13) 0.69352(11) 0.0153(4) Uani 1 1 d . . . . .
H17 H 0.4992 1.1923 0.7458 0.018 Uiso 1 1 calc R U . . .
C18 C 0.42288(18) 1.22780(14) 0.64487(12) 0.0188(4) Uani 1 1 d . . . . .
H18 H 0.3733 1.2798 0.6632 0.023 Uiso 1 1 calc R U . . .
C19 C 0.42078(18) 1.20247(14) 0.56850(12) 0.0181(4) Uani 1 1 d . . . . .
H19 H 0.3684 1.2369 0.5349 0.022 Uiso 1 1 calc R U . . .
C20 C 0.49408(17) 1.12792(14) 0.54123(11) 0.0148(4) Uani 1 1 d . . . . .
H20 H 0.4916 1.1121 0.4889 0.018 Uiso 1 1 calc R U . . .
C21 C 0.57245(15) 1.07490(12) 0.58937(10) 0.0106(3) Uani 1 1 d . . . . .
C22 C 0.88061(15) 0.78713(12) 0.52328(10) 0.0091(3) Uani 1 1 d . . . . .
C23 C 0.91358(16) 0.71936(12) 0.46423(10) 0.0094(3) Uani 1 1 d . . . . .
C24 C 0.86591(17) 0.73826(13) 0.39163(11) 0.0139(4) Uani 1 1 d . . . . .
H24 H 0.8163 0.7936 0.3826 0.017 Uiso 1 1 calc R U . . .
C25 C 0.89014(18) 0.67757(14) 0.33324(11) 0.0168(4) Uani 1 1 d . . . . .
H25 H 0.8583 0.6913 0.2842 0.020 Uiso 1 1 calc R U . . .
C26 C 0.96192(18) 0.59587(14) 0.34712(11) 0.0164(4) Uani 1 1 d . . . . .
H26 H 0.9780 0.5535 0.3075 0.020 Uiso 1 1 calc R U . . .
C27 C 1.00975(17) 0.57610(13) 0.41800(11) 0.0142(4) Uani 1 1 d . . . . .
H27 H 1.0585 0.5202 0.4264 0.017 Uiso 1 1 calc R U . . .
C28 C 0.98737(16) 0.63754(12) 0.47818(10) 0.0098(3) Uani 1 1 d . . . . .
C29 C 1.16128(16) 0.80999(14) 0.88694(11) 0.0159(4) Uani 1 1 d . . . . .
C30 C 1.2406(2) 0.8495(2) 0.92419(14) 0.0349(6) Uani 1 1 d . . . . .
H30A H 1.3141 0.8161 0.9097 0.052 Uiso 1 1 calc R U . . .
H30B H 1.2316 0.8483 0.9803 0.052 Uiso 1 1 calc R U . . .
H30C H 1.2275 0.9098 0.9067 0.052 Uiso 1 1 calc R U . . .
C31 C 1.18421(15) 0.78815(12) 0.60963(11) 0.0119(3) Uani 1 1 d . . . . .
C32 C 1.27908(17) 0.80804(14) 0.56963(13) 0.0194(4) Uani 1 1 d . . . . .
H32A H 1.3161 0.7594 0.5364 0.029 Uiso 1 1 calc R U . . .
H32B H 1.3290 0.8168 0.6082 0.029 Uiso 1 1 calc R U . . .
H32C H 1.2536 0.8608 0.5384 0.029 Uiso 1 1 calc R U . . .
C33 C 0.92272(15) 1.03874(12) 0.60227(11) 0.0119(3) Uani 1 1 d . . . . .
C34 C 0.97310(18) 1.10606(14) 0.57062(13) 0.0208(4) Uani 1 1 d . . . . .
H34A H 1.0434 1.0770 0.5472 0.031 Uiso 1 1 calc R U . . .
H34B H 0.9824 1.1435 0.6125 0.031 Uiso 1 1 calc R U . . .
H34C H 0.9262 1.1413 0.5316 0.031 Uiso 1 1 calc R U . . .
C35 C 0.92752(16) 1.05138(12) 0.86966(11) 0.0128(3) Uani 1 1 d . . . . .
C36 C 0.9863(2) 1.10884(18) 0.90581(19) 0.0355(7) Uani 1 1 d . . . . .
H36A H 1.0199 1.1357 0.8654 0.053 Uiso 1 1 calc R U . . .
H36B H 1.0419 1.0740 0.9398 0.053 Uiso 1 1 calc R U . . .
H36C H 0.9353 1.1543 0.9358 0.053 Uiso 1 1 calc R U . . .
C37 C 0.55493(17) 0.77590(13) 0.99307(12) 0.0157(4) Uani 1 1 d . . . . .
H37 H 0.5515 0.8301 1.0158 0.019 Uiso 1 1 calc R U . . .
C38 C 0.4979(3) 0.64469(16) 0.99522(15) 0.0313(6) Uani 1 1 d . . . . .
H38A H 0.4297 0.6509 0.9693 0.047 Uiso 1 1 calc R U . . .
H38B H 0.5057 0.6022 1.0372 0.047 Uiso 1 1 calc R U . . .
H38C H 0.5577 0.6247 0.9582 0.047 Uiso 1 1 calc R U . . .
C39 C 0.4333(2) 0.75892(17) 1.09494(13) 0.0257(5) Uani 1 1 d . . . . .
H39A H 0.4443 0.8137 1.1116 0.039 Uiso 1 1 calc R U . . .
H39B H 0.4541 0.7155 1.1361 0.039 Uiso 1 1 calc R U . . .
H39C H 0.3572 0.7682 1.0832 0.039 Uiso 1 1 calc R U . . .
C40 C 0.73506(18) 0.60039(14) 0.51462(12) 0.0168(4) Uani 1 1 d . . . . .
H40 H 0.8046 0.5805 0.4914 0.020 Uiso 1 1 calc R U . . .
C41 C 0.55010(19) 0.59710(17) 0.52075(14) 0.0257(5) Uani 1 1 d . . . . .
H41A H 0.4974 0.6020 0.4801 0.039 Uiso 1 1 calc R U . . .
H41B H 0.5374 0.6533 0.5463 0.039 Uiso 1 1 calc R U . . .
H41C H 0.5427 0.5534 0.5585 0.039 Uiso 1 1 calc R U . . .
C42 C 0.6813(2) 0.50674(17) 0.42551(14) 0.0275(5) Uani 1 1 d . . . . .
H42A H 0.6295 0.5268 0.3842 0.041 Uiso 1 1 calc R U . . .
H42B H 0.6752 0.4512 0.4459 0.041 Uiso 1 1 calc R U . . .
H42C H 0.7543 0.4991 0.4051 0.041 Uiso 1 1 calc R U . . .
C43 C 0.81303(18) 0.47375(14) 0.82887(13) 0.0215(4) Uani 1 1 d . . . . .
H43 H 0.7367 0.4942 0.8283 0.026 Uiso 1 1 calc R U . . .
C44 C 0.97365(18) 0.36000(15) 0.86356(13) 0.0221(4) Uani 1 1 d . . . . .
H44A H 0.9954 0.3072 0.8323 0.033 Uiso 1 1 calc R U . . .
H44B H 0.9950 0.3456 0.9170 0.033 Uiso 1 1 calc R U . . .
H44C H 1.0088 0.4022 0.8433 0.033 Uiso 1 1 calc R U . . .
C45 C 0.7913(2) 0.34782(16) 0.89791(16) 0.0312(5) Uani 1 1 d . . . . .
H45A H 0.7151 0.3796 0.8927 0.047 Uiso 1 1 calc R U . . .
H45B H 0.8088 0.3399 0.9526 0.047 Uiso 1 1 calc R U . . .
H45C H 0.8058 0.2909 0.8734 0.047 Uiso 1 1 calc R U . . .
O28 O 0.5649(2) 0.43502(15) 0.65996(13) 0.0471(5) Uani 1 1 d . . . . .
C46 C 0.6114(2) 0.36648(19) 0.69057(16) 0.0350(6) Uani 1 1 d . . . . .
H46 H 0.5733 0.3469 0.7308 0.042 Uiso 1 1 calc R U . . .
C47 C 0.7737(3) 0.3423(3) 0.6135(2) 0.0677(12) Uani 1 1 d . . . . .
H47A H 0.8466 0.3356 0.6319 0.102 Uiso 1 1 calc R U . . .
H47B H 0.7398 0.4032 0.5999 0.102 Uiso 1 1 calc R U . . .
H47C H 0.7774 0.3059 0.5680 0.102 Uiso 1 1 calc R U . . .
C48 C 0.7554(3) 0.2319(2) 0.7094(2) 0.0441(7) Uani 1 1 d . . . . .
H48A H 0.8252 0.2294 0.7315 0.066 Uiso 1 1 calc R U . . .
H48B H 0.7651 0.1863 0.6707 0.066 Uiso 1 1 calc R U . . .
H48C H 0.7064 0.2231 0.7503 0.066 Uiso 1 1 calc R U . . .
C49 C 0.4675(2) 0.53448(16) 0.81931(15) 0.0277(5) Uani 1 1 d . . . . .
H49 H 0.4074 0.5121 0.8236 0.033 Uiso 1 1 calc R U . . .
C50 C 0.5461(2) 0.6414(2) 0.76432(18) 0.0358(6) Uani 1 1 d . . . . .
H50A H 0.5836 0.6176 0.7164 0.054 Uiso 1 1 calc R U . . .
H50B H 0.5957 0.6252 0.8073 0.054 Uiso 1 1 calc R U . . .
H50C H 0.5200 0.7049 0.7602 0.054 Uiso 1 1 calc R U . . .
C51 C 0.3585(2) 0.64423(19) 0.73324(19) 0.0388(6) Uani 1 1 d . . . . .
H51A H 0.3778 0.6441 0.6784 0.058 Uiso 1 1 calc R U . . .
H51B H 0.3247 0.7040 0.7500 0.058 Uiso 1 1 calc R U . . .
H51C H 0.3081 0.6097 0.7415 0.058 Uiso 1 1 calc R U . . .
O30 O 0.47048(19) 0.87562(17) 0.72185(14) 0.0241(5) Uani 0.768(4) 1 d . . P A 1
C52 C 0.3730(2) 0.90934(18) 0.73681(15) 0.0182(5) Uani 0.768(4) 1 d . . P A 1
H52 H 0.3422 0.8867 0.7792 0.022 Uiso 0.768(4) 1 calc R U P A 1
C53 C 0.3473(3) 1.0152(2) 0.63406(17) 0.0258(7) Uani 0.768(4) 1 d . . P A 1
H53A H 0.4208 0.9817 0.6198 0.039 Uiso 0.768(4) 1 calc R U P A 1
H53B H 0.3466 1.0741 0.6485 0.039 Uiso 0.768(4) 1 calc R U P A 1
H53C H 0.3000 1.0180 0.5902 0.039 Uiso 0.768(4) 1 calc R U P A 1
C54 C 0.1962(2) 1.01248(19) 0.72275(18) 0.0227(6) Uani 0.768(4) 1 d . . P A 1
H54A H 0.1842 1.0738 0.7356 0.034 Uiso 0.768(4) 1 calc R U P A 1
H54B H 0.1808 0.9811 0.7682 0.034 Uiso 0.768(4) 1 calc R U P A 1
H54C H 0.1485 1.0078 0.6810 0.034 Uiso 0.768(4) 1 calc R U P A 1
O30B O 0.4933(6) 0.9064(5) 0.6968(5) 0.0183(15) Uani 0.232(4) 1 d . . P A 2
C52B C 0.4134(7) 0.9576(6) 0.6662(5) 0.0147(17) Uani 0.232(4) 1 d . . P A 2
H52B H 0.4235 0.9863 0.6198 0.018 Uiso 0.232(4) 1 calc R U P A 2
C53B C 0.2912(8) 0.9288(6) 0.7629(5) 0.0193(19) Uani 0.232(4) 1 d . . P A 2
H53D H 0.3589 0.9042 0.7898 0.023 Uiso 0.232(4) 1 calc R U P A 2
H53E H 0.2618 0.8819 0.7473 0.023 Uiso 0.232(4) 1 calc R U P A 2
H53F H 0.2395 0.9686 0.7973 0.023 Uiso 0.232(4) 1 calc R U P A 2
C54B C 0.2220(7) 1.0291(6) 0.6529(6) 0.023(2) Uani 0.232(4) 1 d . . P A 2
H54D H 0.2512 1.0496 0.6064 0.034 Uiso 0.232(4) 1 calc R U P A 2
H54E H 0.1824 1.0791 0.6839 0.034 Uiso 0.232(4) 1 calc R U P A 2
H54F H 0.1732 0.9956 0.6383 0.034 Uiso 0.232(4) 1 calc R U P A 2
N1 N 1.04432(13) 0.67407(10) 0.79352(9) 0.0096(3) Uani 1 1 d . . . . .
N2 N 0.83681(13) 0.87696(10) 0.90245(8) 0.0085(3) Uani 1 1 d . . . . .
N3 N 0.73139(13) 0.98416(10) 0.69915(9) 0.0083(3) Uani 1 1 d . . . . .
N4 N 0.92898(13) 0.77674(10) 0.58987(8) 0.0090(3) Uani 1 1 d . . . . .
N5 N 0.49885(16) 0.72817(12) 1.02639(10) 0.0169(3) Uani 1 1 d . . . . .
N6 N 0.65856(15) 0.57110(12) 0.48710(10) 0.0175(3) Uani 1 1 d . . . . .
N7 N 0.85741(14) 0.39705(11) 0.86076(10) 0.0179(3) Uani 1 1 d . . . . .
N8 N 0.71048(19) 0.31574(15) 0.67372(13) 0.0324(5) Uani 1 1 d . . . . .
N9 N 0.45550(16) 0.60682(13) 0.77762(11) 0.0237(4) Uani 1 1 d . . . . .
N10 N 0.31009(13) 0.97419(11) 0.69768(10) 0.0144(3) Uani 1 1 d . . . . .
O1 O 1.00892(11) 0.73227(8) 0.73182(7) 0.0098(2) Uani 1 1 d . . . . .
O2 O 1.11364(11) 0.57883(8) 0.69730(7) 0.0106(2) Uani 1 1 d . . . . .
O3 O 1.04384(13) 0.60640(9) 0.93667(8) 0.0154(3) Uani 1 1 d . . . . .
O4 O 0.91471(11) 0.82580(8) 0.85138(7) 0.0098(2) Uani 1 1 d . . . . .
O5 O 0.90387(12) 0.76519(9) 0.98512(8) 0.0120(3) Uani 1 1 d . . . . .
O6 O 0.66113(11) 1.00481(9) 0.95086(8) 0.0120(3) Uani 1 1 d . . . . .
O7 O 0.79750(10) 0.94151(8) 0.75925(7) 0.0083(2) Uani 1 1 d . . . . .
O8 O 0.63489(11) 1.06524(9) 0.79605(7) 0.0104(2) Uani 1 1 d . . . . .
O9 O 0.63675(12) 1.00185(9) 0.56010(8) 0.0133(3) Uani 1 1 d . . . . .
O10 O 0.88552(11) 0.84688(8) 0.64055(7) 0.0101(2) Uani 1 1 d . . . . .
O11 O 0.80361(11) 0.85719(9) 0.50885(7) 0.0112(3) Uani 1 1 d . . . . .
O12 O 1.03588(12) 0.61294(9) 0.54494(8) 0.0132(3) Uani 1 1 d . . . . .
O13 O 1.12175(12) 0.76160(10) 0.92837(8) 0.0174(3) Uani 1 1 d . . . . .
O14 O 1.13991(12) 0.82721(10) 0.81697(8) 0.0146(3) Uani 1 1 d . . . . .
O15 O 1.12364(12) 0.84724(9) 0.65097(8) 0.0137(3) Uani 1 1 d . . . . .
O16 O 1.17060(12) 0.71454(9) 0.59921(8) 0.0142(3) Uani 1 1 d . . . . .
O17 O 0.95325(12) 1.00607(9) 0.66720(8) 0.0128(3) Uani 1 1 d . . . . .
O18 O 0.85338(12) 1.01942(9) 0.56189(8) 0.0149(3) Uani 1 1 d . . . . .
O19 O 0.98392(11) 0.98779(9) 0.83130(8) 0.0135(3) Uani 1 1 d . . . . .
O20 O 0.82740(12) 1.06899(9) 0.88082(8) 0.0151(3) Uani 1 1 d . . . . .
O21 O 0.86743(12) 0.64025(9) 0.68121(8) 0.0136(3) Uani 1 1 d D . . . .
O22 O 0.67159(14) 0.81816(10) 0.64281(9) 0.0184(3) Uani 1 1 d D . . . .
O23 O 0.63710(12) 0.86978(10) 0.82297(8) 0.0146(3) Uani 1 1 d D . . . .
O24 O 0.81614(13) 0.68540(10) 0.85782(8) 0.0153(3) Uani 1 1 d D . . . .
O25 O 0.61178(14) 0.75484(11) 0.93415(9) 0.0217(3) Uani 1 1 d . . . . .
O26 O 0.72291(14) 0.65247(11) 0.56909(9) 0.0213(3) Uani 1 1 d . . . . .
O27 O 0.86456(14) 0.52088(10) 0.79959(9) 0.0224(3) Uani 1 1 d . . . . .
O29 O 0.54971(15) 0.49430(12) 0.85262(11) 0.0312(4) Uani 1 1 d . . . . .
Na1 Na 0.79172(6) 0.77911(5) 0.74876(5) 0.01154(12) Uani 1 1 d . . . . .
Mn1 Mn 1.03291(2) 0.67515(2) 0.63430(2) 0.00871(5) Uani 1 1 d . . . . .
Mn2 Mn 0.99063(2) 0.71645(2) 0.89589(2) 0.00973(5) Uani 1 1 d . . . . .
Mn3 Mn 0.73685(2) 0.98065(2) 0.85834(2) 0.00770(5) Uani 1 1 d . . . . .
Mn4 Mn 0.76612(2) 0.93262(2) 0.59694(2) 0.00833(5) Uani 1 1 d . . . . .
Ho1 Ho 0.99173(2) 0.88479(2) 0.74232(2) 0.00701(2) Uani 1 1 d . . . . .
H21A H 0.861(2) 0.5994(13) 0.7076(13) 0.011 Uiso 1 1 d D U . . .
H21B H 0.8281(18) 0.6380(16) 0.6452(12) 0.011 Uiso 1 1 d D U . . .
H22A H 0.671(2) 0.7736(13) 0.6194(13) 0.011 Uiso 1 1 d D U . . .
H22B H 0.6049(14) 0.8389(15) 0.6529(14) 0.011 Uiso 1 1 d D U . . .
H23A H 0.5886(17) 0.8752(17) 0.7938(12) 0.011 Uiso 1 1 d D U . . .
H23B H 0.624(2) 0.8390(14) 0.8580(12) 0.011 Uiso 1 1 d D U . . .
H24A H 0.7658(16) 0.6988(16) 0.8869(13) 0.011 Uiso 1 1 d D U . . .
H24B H 0.825(2) 0.6358(12) 0.8415(14) 0.011 Uiso 1 1 d D U . . .

loop_
_atom_site_aniso_label
_atom_site_aniso_U_11
_atom_site_aniso_U_22
_atom_site_aniso_U_33
_atom_site_aniso_U_23
_atom_site_aniso_U_13
_atom_site_aniso_U_12
C1 0.0108(8) 0.0074(7) 0.0079(7) 0.0006(6) -0.0003(6) -0.0010(6)
C2 0.0106(8) 0.0076(7) 0.0104(8) 0.0016(6) -0.0017(6) -0.0008(6)
C3 0.0135(9) 0.0095(8) 0.0127(8) -0.0001(6) -0.0017(7) -0.0008(6)
C4 0.0177(10) 0.0101(8) 0.0169(9) 0.0009(7) -0.0028(7) 0.0024(7)
C5 0.0202(10) 0.0110(8) 0.0158(9) 0.0042(7) -0.0044(7) 0.0011(7)
C6 0.0191(10) 0.0127(9) 0.0108(8) 0.0022(7) -0.0021(7) -0.0005(7)
C7 0.0118(8) 0.0089(8) 0.0117(8) 0.0019(6) -0.0016(6) -0.0013(6)
C8 0.0083(8) 0.0093(8) 0.0084(7) -0.0012(6) -0.0005(6) -0.0022(6)
C9 0.0108(8) 0.0104(8) 0.0070(7) -0.0010(6) 0.0002(6) -0.0035(6)
C10 0.0117(8) 0.0124(8) 0.0121(8) 0.0002(6) -0.0002(6) -0.0027(7)
C11 0.0158(9) 0.0166(9) 0.0083(8) 0.0018(6) 0.0012(6) -0.0048(7)
C12 0.0110(8) 0.0165(9) 0.0115(8) -0.0022(6) 0.0035(6) -0.0041(7)
C13 0.0099(8) 0.0140(8) 0.0108(8) -0.0027(6) 0.0018(6) -0.0024(7)
C14 0.0096(8) 0.0106(8) 0.0087(7) -0.0011(6) -0.0004(6) -0.0031(6)
C15 0.0093(8) 0.0080(7) 0.0103(7) 0.0002(6) -0.0007(6) -0.0036(6)
C16 0.0096(8) 0.0108(8) 0.0091(7) 0.0012(6) -0.0015(6) -0.0011(6)
C17 0.0152(9) 0.0143(9) 0.0125(8) -0.0007(7) -0.0017(7) 0.0019(7)
C18 0.0162(10) 0.0177(9) 0.0161(9) 0.0000(7) -0.0023(7) 0.0056(7)
C19 0.0151(10) 0.0171(9) 0.0155(9) 0.0045(7) -0.0029(7) 0.0058(7)
C20 0.0141(9) 0.0166(9) 0.0112(8) 0.0019(7) -0.0035(7) -0.0005(7)
C21 0.0103(8) 0.0112(8) 0.0097(8) 0.0008(6) 0.0000(6) -0.0021(6)
C22 0.0110(8) 0.0092(8) 0.0077(7) -0.0008(6) 0.0007(6) -0.0038(6)
C23 0.0126(8) 0.0087(8) 0.0070(7) -0.0019(6) 0.0002(6) -0.0031(6)
C24 0.0170(9) 0.0137(8) 0.0096(8) -0.0016(6) -0.0023(7) -0.0017(7)
C25 0.0203(10) 0.0180(9) 0.0105(8) -0.0020(7) -0.0033(7) -0.0024(8)
C26 0.0221(10) 0.0172(9) 0.0099(8) -0.0057(7) 0.0006(7) -0.0057(8)
C27 0.0179(10) 0.0115(8) 0.0122(8) -0.0027(6) 0.0013(7) -0.0026(7)
C28 0.0130(9) 0.0096(8) 0.0076(7) -0.0005(6) 0.0013(6) -0.0045(6)
C29 0.0112(8) 0.0223(10) 0.0128(8) -0.0008(7) -0.0031(7) -0.0025(7)
C30 0.0359(14) 0.0639(19) 0.0165(10) 0.0040(11) -0.0081(9) -0.0325(14)
C31 0.0100(8) 0.0143(8) 0.0101(8) 0.0013(6) -0.0009(6) -0.0013(6)
C32 0.0162(9) 0.0192(9) 0.0236(10) -0.0041(8) 0.0085(8) -0.0068(7)
C33 0.0125(8) 0.0076(7) 0.0141(8) 0.0017(6) 0.0029(6) -0.0009(6)
C34 0.0228(11) 0.0207(10) 0.0231(10) 0.0097(8) -0.0029(8) -0.0131(8)
C35 0.0138(9) 0.0111(8) 0.0142(8) -0.0014(6) -0.0002(7) -0.0046(7)
C36 0.0202(11) 0.0294(13) 0.0595(18) -0.0283(12) 0.0041(11) -0.0107(10)
C37 0.0153(9) 0.0144(9) 0.0165(9) 0.0020(7) -0.0015(7) -0.0026(7)
C38 0.0506(17) 0.0215(11) 0.0278(12) -0.0079(9) 0.0103(11) -0.0205(11)
C39 0.0279(12) 0.0312(12) 0.0183(10) -0.0061(9) 0.0098(9) -0.0095(10)
C40 0.0153(9) 0.0149(9) 0.0192(9) 0.0024(7) -0.0029(7) -0.0029(7)
C41 0.0187(11) 0.0317(12) 0.0288(12) -0.0109(9) 0.0062(9) -0.0106(9)
C42 0.0268(12) 0.0274(12) 0.0279(12) -0.0155(9) 0.0024(9) -0.0069(9)
C43 0.0182(10) 0.0166(9) 0.0274(11) 0.0051(8) -0.0010(8) -0.0013(7)
C44 0.0172(10) 0.0230(10) 0.0238(10) 0.0075(8) -0.0031(8) -0.0022(8)
C45 0.0235(11) 0.0261(11) 0.0461(14) 0.0176(10) -0.0014(10) -0.0109(9)
O28 0.0521(14) 0.0427(12) 0.0449(12) 0.0054(10) -0.0112(10) -0.0105(10)
C46 0.0371(15) 0.0397(15) 0.0302(13) -0.0021(11) 0.0015(11) -0.0140(12)
C47 0.061(3) 0.072(3) 0.072(3) 0.014(2) 0.033(2) -0.027(2)
C48 0.0354(16) 0.0442(17) 0.0524(18) 0.0016(14) 0.0106(13) -0.0116(13)
C49 0.0226(11) 0.0252(11) 0.0348(13) -0.0005(9) -0.0038(10) -0.0059(9)
C50 0.0317(15) 0.0398(15) 0.0399(15) 0.0119(12) -0.0066(12) -0.0167(11)
C51 0.0282(13) 0.0342(14) 0.0521(17) 0.0095(12) -0.0178(12) -0.0050(11)
O30 0.0148(10) 0.0293(13) 0.0223(11) -0.0030(9) -0.0026(8) 0.0034(9)
C52 0.0186(13) 0.0201(12) 0.0138(11) 0.0027(9) -0.0006(9) -0.0021(10)
C53 0.0337(18) 0.0217(14) 0.0207(13) 0.0067(10) 0.0045(12) -0.0064(12)
C54 0.0103(12) 0.0229(14) 0.0338(16) -0.0001(11) -0.0022(10) -0.0027(10)
O30B 0.007(3) 0.027(4) 0.021(4) -0.002(3) -0.001(2) -0.005(3)
C52B 0.012(4) 0.019(4) 0.014(4) -0.002(3) 0.001(3) -0.007(3)
C53B 0.021(4) 0.023(4) 0.016(4) 0.007(3) 0.001(3) -0.009(3)
C54B 0.010(4) 0.021(4) 0.032(5) 0.010(4) -0.006(3) 0.004(3)
N1 0.0127(7) 0.0072(7) 0.0076(6) 0.0023(5) -0.0012(5) -0.0008(5)
N2 0.0083(7) 0.0094(7) 0.0061(6) -0.0012(5) 0.0016(5) 0.0003(5)
N3 0.0089(7) 0.0081(7) 0.0073(6) 0.0015(5) -0.0025(5) -0.0012(5)
N4 0.0123(7) 0.0059(6) 0.0072(6) -0.0023(5) 0.0005(5) -0.0002(5)
N5 0.0222(9) 0.0167(8) 0.0133(7) -0.0023(6) 0.0037(6) -0.0079(7)
N6 0.0161(8) 0.0179(8) 0.0187(8) -0.0060(6) 0.0015(6) -0.0052(7)
N7 0.0171(8) 0.0164(8) 0.0205(8) 0.0069(6) -0.0028(6) -0.0054(6)
N8 0.0329(12) 0.0354(12) 0.0339(12) -0.0035(9) 0.0069(9) -0.0180(10)
N9 0.0198(9) 0.0232(9) 0.0273(10) 0.0002(7) -0.0052(7) -0.0045(7)
N10 0.0128(7) 0.0146(7) 0.0159(7) 0.0022(6) -0.0029(6) -0.0040(6)
O1 0.0152(7) 0.0067(6) 0.0056(5) 0.0018(4) -0.0022(5) 0.0000(5)
O2 0.0138(6) 0.0090(6) 0.0068(5) -0.0003(4) -0.0003(5) 0.0003(5)
O3 0.0196(7) 0.0108(6) 0.0100(6) 0.0024(5) 0.0030(5) 0.0047(5)
O4 0.0101(6) 0.0093(6) 0.0072(5) -0.0013(4) 0.0026(5) 0.0014(5)
O5 0.0145(7) 0.0101(6) 0.0082(6) 0.0007(5) 0.0008(5) 0.0015(5)
O6 0.0126(6) 0.0123(6) 0.0082(6) 0.0009(5) -0.0001(5) 0.0009(5)
O7 0.0086(6) 0.0088(6) 0.0057(5) 0.0009(4) -0.0022(4) 0.0004(5)
O8 0.0116(6) 0.0103(6) 0.0072(6) -0.0006(4) -0.0003(5) 0.0001(5)
O9 0.0135(7) 0.0126(6) 0.0110(6) -0.0016(5) -0.0050(5) 0.0013(5)
O10 0.0131(6) 0.0075(6) 0.0075(5) -0.0022(4) -0.0018(5) 0.0009(5)
O11 0.0132(6) 0.0099(6) 0.0084(6) -0.0003(5) -0.0027(5) 0.0003(5)
O12 0.0202(7) 0.0080(6) 0.0085(6) -0.0010(5) -0.0018(5) 0.0008(5)
O13 0.0156(7) 0.0223(7) 0.0132(6) 0.0013(5) -0.0038(5) -0.0034(5)
O14 0.0120(6) 0.0184(7) 0.0107(6) -0.0009(5) -0.0029(5) 0.0000(5)
O15 0.0139(7) 0.0127(6) 0.0134(6) -0.0017(5) 0.0042(5) -0.0023(5)
O16 0.0142(7) 0.0125(6) 0.0148(6) -0.0017(5) 0.0022(5) -0.0023(5)
O17 0.0146(7) 0.0106(6) 0.0127(6) 0.0032(5) -0.0015(5) -0.0029(5)
O18 0.0179(7) 0.0151(6) 0.0128(6) 0.0036(5) -0.0022(5) -0.0065(5)
O19 0.0139(7) 0.0122(6) 0.0139(6) -0.0052(5) 0.0002(5) -0.0027(5)
O20 0.0126(7) 0.0139(6) 0.0189(7) -0.0057(5) -0.0005(5) -0.0038(5)
O21 0.0168(7) 0.0121(6) 0.0129(6) 0.0023(5) -0.0039(5) -0.0056(5)
O22 0.0216(8) 0.0164(7) 0.0157(7) -0.0030(5) -0.0037(6) -0.0026(6)
O23 0.0121(7) 0.0164(7) 0.0145(7) 0.0026(5) -0.0010(5) -0.0028(5)
O24 0.0191(7) 0.0125(6) 0.0135(6) -0.0002(5) 0.0033(5) -0.0036(5)
O25 0.0210(8) 0.0240(8) 0.0190(7) 0.0044(6) 0.0060(6) -0.0050(7)
O26 0.0240(8) 0.0196(8) 0.0203(8) -0.0018(6) -0.0093(6) -0.0058(6)
O27 0.0289(9) 0.0138(7) 0.0237(8) 0.0038(6) 0.0026(7) -0.0053(6)
O29 0.0257(9) 0.0319(9) 0.0327(9) 0.0075(7) -0.0051(7) -0.0031(7)
Na1 0.0132(4) 0.0105(3) 0.0099(3) 0.0004(3) -0.0008(3) -0.0018(2)
Mn1 0.01204(13) 0.00614(11) 0.00622(11) -0.00036(9) -0.00073(9) 0.00023(9)
Mn2 0.01233(13) 0.00776(12) 0.00612(11) 0.00066(9) 0.00017(10) 0.00181(10)
Mn3 0.00787(12) 0.00769(12) 0.00608(11) 0.00008(9) -0.00022(9) 0.00008(9)
Mn4 0.00960(12) 0.00742(12) 0.00658(11) -0.00018(9) -0.00192(9) -0.00007(9)
Ho1 0.00728(4) 0.00657(3) 0.00661(3) -0.00044(2) -0.00061(3) -0.00106(2)

loop_
_atom_type_symbol
_atom_type_description
_atom_type_scat_dispersion_real
_atom_type_scat_dispersion_imag
_atom_type_scat_source
C C 0.0033 0.0016 'International Tables Vol C Tables 4.2.6.8 and 6.1.1.4'
H H 0.0000 0.0000 'International Tables Vol C Tables 4.2.6.8 and 6.1.1.4'
N N 0.0061 0.0033 'International Tables Vol C Tables 4.2.6.8 and 6.1.1.4'
O O 0.0106 0.0060 'International Tables Vol C Tables 4.2.6.8 and 6.1.1.4'
Na Na 0.0362 0.0249 'International Tables Vol C Tables 4.2.6.8 and 6.1.1.4'
Mn Mn 0.3368 0.7283 'International Tables Vol C Tables 4.2.6.8 and 6.1.1.4'
Ho Ho -0.2175 4.6783 'International Tables Vol C Tables 4.2.6.8 and 6.1.1.4'

loop_
_geom_angle_atom_site_label_1
_geom_angle_atom_site_label_2
_geom_angle_atom_site_label_3
_geom_angle
O2 C1 N1 120.59(16)
O2 C1 C2 119.77(16)
N1 C1 C2 119.63(16)
C3 C2 C7 119.59(17)
C3 C2 C1 117.72(16)
C7 C2 C1 122.67(16)
C4 C3 C2 120.96(18)
C4 C3 H3 119.5
C2 C3 H3 119.5
C3 C4 C5 119.22(18)
C3 C4 H4 120.4
C5 C4 H4 120.4
C6 C5 C4 120.93(18)
C6 C5 H5 119.5
C4 C5 H5 119.5
C5 C6 C7 120.73(18)
C5 C6 H6 119.6
C7 C6 H6 119.6
O3 C7 C6 117.36(17)
O3 C7 C2 124.06(17)
C6 C7 C2 118.55(17)
O5 C8 N2 120.67(16)
O5 C8 C9 119.09(16)
N2 C8 C9 120.22(16)
C10 C9 C14 119.93(17)
C10 C9 C8 116.87(16)
C14 C9 C8 123.14(16)
C11 C10 C9 121.26(18)
C11 C10 H10 119.4
C9 C10 H10 119.4
C10 C11 C12 119.00(18)
C10 C11 H11 120.5
C12 C11 H11 120.5
C13 C12 C11 120.74(18)
C13 C12 H12 119.6
C11 C12 H12 119.6
C12 C13 C14 121.23(18)
C12 C13 H13 119.4
C14 C13 H13 119.4
O6 C14 C13 117.64(17)
O6 C14 C9 124.52(17)
C13 C14 C9 117.83(17)
O8 C15 N3 120.14(16)
O8 C15 C16 119.99(16)
N3 C15 C16 119.86(16)
C17 C16 C21 119.68(17)
C17 C16 C15 117.64(16)
C21 C16 C15 122.67(16)
C18 C17 C16 121.29(18)
C18 C17 H17 119.4
C16 C17 H17 119.4
C17 C18 C19 118.98(19)
C17 C18 H18 120.5
C19 C18 H18 120.5
C20 C19 C18 120.70(18)
C20 C19 H19 119.6
C18 C19 H19 119.6
C19 C20 C21 121.30(18)
C19 C20 H20 119.3
C21 C20 H20 119.3
O9 C21 C20 117.87(17)
O9 C21 C16 123.97(17)
C20 C21 C16 118.03(17)
O11 C22 N4 120.52(16)
O11 C22 C23 119.40(16)
N4 C22 C23 120.09(16)
C24 C23 C28 119.92(16)
C24 C23 C22 117.10(16)
C28 C23 C22 122.96(16)
C25 C24 C23 121.05(18)
C25 C24 H24 119.5
C23 C24 H24 119.5
C24 C25 C26 119.27(19)
C24 C25 H25 120.4
C26 C25 H25 120.4
C27 C26 C25 120.54(18)
C27 C26 H26 119.7
C25 C26 H26 119.7
C26 C27 C28 121.16(18)
C26 C27 H27 119.4
C28 C27 H27 119.4
O12 C28 C23 124.59(16)
O12 C28 C27 117.35(17)
C23 C28 C27 118.04(17)
O13 C29 O14 124.74(19)
O13 C29 C30 117.19(18)
O14 C29 C30 118.1(2)
C29 C30 H30A 109.5
C29 C30 H30B 109.5
H30A C30 H30B 109.5
C29 C30 H30C 109.5
H30A C30 H30C 109.5
H30B C30 H30C 109.5
O16 C31 O15 124.65(18)
O16 C31 C32 118.09(17)
O15 C31 C32 117.25(17)
C31 C32 H32A 109.5
C31 C32 H32B 109.5
H32A C32 H32B 109.5
C31 C32 H32C 109.5
H32A C32 H32C 109.5
H32B C32 H32C 109.5
O18 C33 O17 124.92(18)
O18 C33 C34 117.58(17)
O17 C33 C34 117.50(18)
C33 C34 H34A 109.5
C33 C34 H34B 109.5
H34A C34 H34B 109.5
C33 C34 H34C 109.5
H34A C34 H34C 109.5
H34B C34 H34C 109.5
O20 C35 O19 125.09(18)
O20 C35 C36 118.32(18)
O19 C35 C36 116.58(18)
C35 C36 H36A 109.5
C35 C36 H36B 109.5
H36A C36 H36B 109.5
C35 C36 H36C 109.5
H36A C36 H36C 109.5
H36B C36 H36C 109.5
O25 C37 N5 124.6(2)
O25 C37 H37 117.7
N5 C37 H37 117.7
N5 C38 H38A 109.5
N5 C38 H38B 109.5
H38A C38 H38B 109.5
N5 C38 H38C 109.5
H38A C38 H38C 109.5
H38B C38 H38C 109.5
N5 C39 H39A 109.5
N5 C39 H39B 109.5
H39A C39 H39B 109.5
N5 C39 H39C 109.5
H39A C39 H39C 109.5
H39B C39 H39C 109.5
O26 C40 N6 124.7(2)
O26 C40 H40 117.6
N6 C40 H40 117.6
N6 C41 H41A 109.5
N6 C41 H41B 109.5
H41A C41 H41B 109.5
N6 C41 H41C 109.5
H41A C41 H41C 109.5
H41B C41 H41C 109.5
N6 C42 H42A 109.5
N6 C42 H42B 109.5
H42A C42 H42B 109.5
N6 C42 H42C 109.5
H42A C42 H42C 109.5
H42B C42 H42C 109.5
O27 C43 N7 124.4(2)
O27 C43 H43 117.8
N7 C43 H43 117.8
N7 C44 H44A 109.5
N7 C44 H44B 109.5
H44A C44 H44B 109.5
N7 C44 H44C 109.5
H44A C44 H44C 109.5
H44B C44 H44C 109.5
N7 C45 H45A 109.5
N7 C45 H45B 109.5
H45A C45 H45B 109.5
N7 C45 H45C 109.5
H45A C45 H45C 109.5
H45B C45 H45C 109.5
O28 C46 N8 127.0(3)
O28 C46 H46 116.5
N8 C46 H46 116.5
N8 C47 H47A 109.5
N8 C47 H47B 109.5
H47A C47 H47B 109.5
N8 C47 H47C 109.5
H47A C47 H47C 109.5
H47B C47 H47C 109.5
N8 C48 H48A 109.5
N8 C48 H48B 109.5
H48A C48 H48B 109.5
N8 C48 H48C 109.5
H48A C48 H48C 109.5
H48B C48 H48C 109.5
O29 C49 N9 125.7(2)
O29 C49 H49 117.2
N9 C49 H49 117.2
N9 C50 H50A 109.5
N9 C50 H50B 109.5
H50A C50 H50B 109.5
N9 C50 H50C 109.5
H50A C50 H50C 109.5
H50B C50 H50C 109.5
N9 C51 H51A 109.5
N9 C51 H51B 109.5
H51A C51 H51B 109.5
N9 C51 H51C 109.5
H51A C51 H51C 109.5
H51B C51 H51C 109.5
O30 C52 N10 124.3(3)
O30 C52 H52 117.8
N10 C52 H52 117.8
N10 C53 H53A 109.5
N10 C53 H53B 109.5
H53A C53 H53B 109.5
N10 C53 H53C 109.5
H53A C53 H53C 109.5
H53B C53 H53C 109.5
N10 C54 H54A 109.5
N10 C54 H54B 109.5
H54A C54 H54B 109.5
N10 C54 H54C 109.5
H54A C54 H54C 109.5
H54B C54 H54C 109.5
O30B C52B N10 122.3(8)
O30B C52B H52B 118.9
N10 C52B H52B 118.9
N10 C53B H53D 109.5
N10 C53B H53E 109.5
H53D C53B H53E 109.5
N10 C53B H53F 109.5
H53D C53B H53F 109.5
H53E C53B H53F 109.5
N10 C54B H54D 109.5
N10 C54B H54E 109.5
H54D C54B H54E 109.5
N10 C54B H54F 109.5
H54D C54B H54F 109.5
H54E C54B H54F 109.5
C1 N1 O1 112.51(14)
C1 N1 Mn2 130.60(13)
O1 N1 Mn2 116.26(11)
C8 N2 O4 112.65(14)
C8 N2 Mn3 130.51(13)
O4 N2 Mn3 116.11(10)
C15 N3 O7 113.22(14)
C15 N3 Mn4 130.27(13)
O7 N3 Mn4 116.09(10)
C22 N4 O10 112.71(14)
C22 N4 Mn1 130.59(12)
O10 N4 Mn1 115.96(10)
C37 N5 C39 120.64(19)
C37 N5 C38 121.70(19)
C39 N5 C38 117.6(2)
C40 N6 C41 120.99(18)
C40 N6 C42 121.01(19)
C41 N6 C42 117.86(19)
C43 N7 C44 121.66(18)
C43 N7 C45 121.06(19)
C44 N7 C45 117.21(18)
C46 N8 C48 122.7(2)
C46 N8 C47 119.4(3)
C48 N8 C47 117.7(3)
C49 N9 C50 120.2(2)
C49 N9 C51 121.3(2)
C50 N9 C51 117.6(2)
C52B N10 C53B 120.4(5)
C52 N10 C53 123.2(2)
C52B N10 C54B 117.1(5)
C53B N10 C54B 121.8(6)
C52 N10 C54 120.0(2)
C53 N10 C54 116.6(2)
N1 O1 Mn1 112.28(10)
N1 O1 Ho1 121.95(10)
Mn1 O1 Ho1 121.26(6)
N1 O1 Na1 103.29(10)
Mn1 O1 Na1 103.13(6)
Ho1 O1 Na1 85.65(4)
C1 O2 Mn1 111.63(11)
C7 O3 Mn2 129.89(12)
N2 O4 Mn2 112.19(10)
N2 O4 Ho1 123.70(10)
Mn2 O4 Ho1 120.49(6)
N2 O4 Na1 101.67(10)
Mn2 O4 Na1 102.11(6)
Ho1 O4 Na1 86.06(4)
C8 O5 Mn2 112.01(12)
C14 O6 Mn3 130.01(12)
N3 O7 Mn3 112.01(10)
N3 O7 Ho1 121.67(10)
Mn3 O7 Ho1 120.01(6)
N3 O7 Na1 103.62(9)
Mn3 O7 Na1 105.71(6)
Ho1 O7 Na1 86.63(4)
C15 O8 Mn3 111.88(11)
C21 O9 Mn4 128.81(12)
N4 O10 Mn4 112.13(10)
N4 O10 Ho1 122.19(10)
Mn4 O10 Ho1 120.96(6)
N4 O10 Na1 103.56(10)
Mn4 O10 Na1 102.01(6)
Ho1 O10 Na1 86.94(4)
C22 O11 Mn4 112.27(11)
C28 O12 Mn1 130.21(12)
C29 O13 Mn2 124.09(13)
C29 O14 Ho1 138.60(13)
C31 O15 Ho1 147.91(13)
C31 O16 Mn1 126.22(12)
C33 O17 Ho1 146.40(13)
C33 O18 Mn4 124.26(12)
C35 O19 Ho1 148.41(13)
C35 O20 Mn3 123.59(12)
Na1 O21 Mn1 95.07(5)
Na1 O21 H21A 111.0(17)
Mn1 O21 H21A 129.5(19)
Na1 O21 H21B 108.6(17)
Mn1 O21 H21B 110.9(18)
H21A O21 H21B 101(2)
Na1 O22 H22A 109.0(18)
Na1 O22 H22B 117.9(17)
H22A O22 H22B 100(2)
Na1 O23 H23A 102.2(18)
Na1 O23 H23B 107.0(17)
H23A O23 H23B 104(3)
Na1 O24 H24A 111.8(18)
Na1 O24 H24B 106.9(17)
H24A O24 H24B 111(2)
O24 Na1 O22 137.90(6)
O24 Na1 O23 84.56(6)
O22 Na1 O23 83.51(6)
O24 Na1 O21 81.91(6)
O22 Na1 O21 85.73(6)
O23 Na1 O21 145.71(5)
O24 Na1 O10 146.17(6)
O22 Na1 O10 71.75(6)
O23 Na1 O10 120.88(6)
O21 Na1 O10 85.87(5)
O24 Na1 O7 121.76(6)
O22 Na1 O7 90.23(5)
O23 Na1 O7 67.88(5)
O21 Na1 O7 144.71(6)
O10 Na1 O7 59.73(4)
O24 Na1 O4 69.79(5)
O22 Na1 O4 148.72(6)
O23 Na1 O4 86.20(5)
O21 Na1 O4 117.78(5)
O10 Na1 O4 88.72(4)
O7 Na1 O4 58.57(4)
O24 Na1 O1 87.55(5)
O22 Na1 O1 123.23(6)
O23 Na1 O1 144.67(6)
O21 Na1 O1 65.96(5)
O10 Na1 O1 58.70(4)
O7 Na1 O1 87.70(4)
O4 Na1 O1 58.84(4)
O24 Na1 Ho1 109.64(5)
O22 Na1 Ho1 112.45(5)
O23 Na1 Ho1 108.15(4)
O21 Na1 Ho1 106.06(4)
O10 Na1 Ho1 44.57(3)
O7 Na1 Ho1 44.20(3)
O4 Na1 Ho1 44.15(3)
O1 Na1 Ho1 43.50(3)
O24 Na1 Mn4 174.31(5)
O22 Na1 Mn4 47.08(4)
O23 Na1 Mn4 94.00(4)
O21 Na1 Mn4 102.16(4)
O10 Na1 Mn4 31.89(3)
O7 Na1 Mn4 52.78(3)
O4 Na1 Mn4 104.65(4)
O1 Na1 Mn4 90.48(3)
Ho1 Na1 Mn4 65.551(15)
O24 Na1 Mn2 45.17(4)
O22 Na1 Mn2 175.10(5)
O23 Na1 Mn2 101.05(4)
O21 Na1 Mn2 91.38(4)
O10 Na1 Mn2 104.14(4)
O7 Na1 Mn2 89.86(3)
O4 Na1 Mn2 31.38(3)
O1 Na1 Mn2 51.89(3)
Ho1 Na1 Mn2 64.581(15)
Mn4 Na1 Mn2 130.13(2)
O24 Na1 Mn1 101.04(5)
O22 Na1 Mn1 96.46(5)
O23 Na1 Mn1 171.23(5)
O21 Na1 Mn1 42.73(4)
O10 Na1 Mn1 51.34(3)
O7 Na1 Mn1 103.36(4)
O4 Na1 Mn1 89.41(3)
O1 Na1 Mn1 30.64(3)
Ho1 Na1 Mn1 63.710(15)
Mn4 Na1 Mn1 79.761(18)
Mn2 Na1 Mn1 78.756(18)
O12 Mn1 O1 169.96(7)
O12 Mn1 O2 97.14(6)
O1 Mn1 O2 81.74(5)
O12 Mn1 N4 90.93(6)
O1 Mn1 N4 88.61(6)
O2 Mn1 N4 167.37(6)
O12 Mn1 O16 92.65(6)
O1 Mn1 O16 97.38(6)
O2 Mn1 O16 94.67(6)
N4 Mn1 O16 94.64(6)
O12 Mn1 O21 91.37(6)
O1 Mn1 O21 78.61(6)
O2 Mn1 O21 87.05(6)
N4 Mn1 O21 83.05(6)
O16 Mn1 O21 175.40(5)
O12 Mn1 Na1 125.37(5)
O1 Mn1 Na1 46.23(4)
O2 Mn1 Na1 104.97(4)
N4 Mn1 Na1 62.41(5)
O16 Mn1 Na1 133.21(4)
O21 Mn1 Na1 42.19(4)
O3 Mn2 O4 170.90(7)
O3 Mn2 O5 95.71(6)
O4 Mn2 O5 82.14(6)
O3 Mn2 N1 90.80(6)
O4 Mn2 N1 89.49(6)
O5 Mn2 N1 166.00(7)
O3 Mn2 O13 95.92(7)
O4 Mn2 O13 93.05(6)
O5 Mn2 O13 93.74(6)
N1 Mn2 O13 97.91(6)
O3 Mn2 Na1 125.84(5)
O4 Mn2 Na1 46.51(4)
O5 Mn2 Na1 99.97(5)
N1 Mn2 Na1 66.28(5)
O13 Mn2 Na1 133.80(4)
O6 Mn3 O7 168.85(6)
O6 Mn3 O8 97.13(6)
O7 Mn3 O8 81.88(5)
O6 Mn3 N2 91.15(6)
O7 Mn3 N2 87.99(6)
O8 Mn3 N2 166.76(6)
O6 Mn3 O20 92.75(6)
O7 Mn3 O20 98.39(6)
O8 Mn3 O20 92.39(6)
N2 Mn3 O20 97.53(6)
O6 Mn3 Na1 126.48(5)
O7 Mn3 Na1 44.04(4)
O8 Mn3 Na1 104.14(4)
N2 Mn3 Na1 62.63(5)
O20 Mn3 Na1 133.78(4)
O9 Mn4 O10 169.66(7)
O9 Mn4 O11 96.62(6)
O10 Mn4 O11 82.13(6)
O9 Mn4 N3 90.64(6)
O10 Mn4 N3 88.76(6)
O11 Mn4 N3 166.82(6)
O9 Mn4 O18 94.09(6)
O10 Mn4 O18 96.25(6)
O11 Mn4 O18 96.51(6)
N3 Mn4 O18 93.92(6)
O9 Mn4 Na1 124.77(5)
O10 Mn4 Na1 46.10(5)
O11 Mn4 Na1 101.15(4)
N3 Mn4 Na1 65.71(5)
O18 Mn4 Na1 134.30(4)
O19 Ho1 O15 122.92(4)
O19 Ho1 O17 79.19(5)
O15 Ho1 O17 78.43(5)
O19 Ho1 O14 75.69(5)
O15 Ho1 O14 79.02(5)
O17 Ho1 O14 128.76(5)
O19 Ho1 O1 141.05(5)
O15 Ho1 O1 80.10(5)
O17 Ho1 O1 139.37(5)
O14 Ho1 O1 79.41(5)
O19 Ho1 O4 79.53(5)
O15 Ho1 O4 141.93(5)
O17 Ho1 O4 139.22(5)
O14 Ho1 O4 77.90(5)
O1 Ho1 O4 66.18(4)
O19 Ho1 O7 80.17(5)
O15 Ho1 O7 142.47(5)
O17 Ho1 O7 77.83(5)
O14 Ho1 O7 138.28(5)
O1 Ho1 O7 100.01(4)
O4 Ho1 O7 64.49(4)
O19 Ho1 O10 141.40(5)
O15 Ho1 O10 82.11(5)
O17 Ho1 O10 78.08(5)
O14 Ho1 O10 142.08(5)
O1 Ho1 O10 65.07(4)
O4 Ho1 O10 98.28(4)
O7 Ho1 O10 64.81(4)
O19 Ho1 Na1 117.77(4)
O15 Ho1 Na1 119.31(4)
O17 Ho1 Na1 114.46(4)
O14 Ho1 Na1 116.73(4)
O1 Ho1 Na1 50.85(4)
O4 Ho1 Na1 49.79(4)
O7 Ho1 Na1 49.16(3)
O10 Ho1 Na1 48.49(4)

loop_
_geom_bond_atom_site_label_1
_geom_bond_atom_site_label_2
_geom_bond_distance
C1 O2 1.297(2)
C1 N1 1.316(2)
C1 C2 1.473(2)
C2 C3 1.407(2)
C2 C7 1.416(3)
C3 C4 1.386(3)
C3 H3 0.9500
C4 C5 1.397(3)
C4 H4 0.9500
C5 C6 1.382(3)
C5 H5 0.9500
C6 C7 1.408(3)
C6 H6 0.9500
C7 O3 1.331(2)
C8 O5 1.294(2)
C8 N2 1.317(2)
C8 C9 1.469(2)
C9 C10 1.404(3)
C9 C14 1.415(3)
C10 C11 1.384(3)
C10 H10 0.9500
C11 C12 1.397(3)
C11 H11 0.9500
C12 C13 1.383(3)
C12 H12 0.9500
C13 C14 1.412(3)
C13 H13 0.9500
C14 O6 1.331(2)
C15 O8 1.300(2)
C15 N3 1.313(2)
C15 C16 1.469(3)
C16 C17 1.405(3)
C16 C21 1.413(2)
C17 C18 1.384(3)
C17 H17 0.9500
C18 C19 1.395(3)
C18 H18 0.9500
C19 C20 1.380(3)
C19 H19 0.9500
C20 C21 1.408(3)
C20 H20 0.9500
C21 O9 1.329(2)
C22 O11 1.299(2)
C22 N4 1.314(2)
C22 C23 1.470(2)
C23 C24 1.408(3)
C23 C28 1.409(3)
C24 C25 1.383(3)
C24 H24 0.9500
C25 C26 1.397(3)
C25 H25 0.9500
C26 C27 1.383(3)
C26 H26 0.9500
C27 C28 1.414(3)
C27 H27 0.9500
C28 O12 1.332(2)
C29 O13 1.261(3)
C29 O14 1.263(2)
C29 C30 1.515(3)
C30 H30A 0.9800
C30 H30B 0.9800
C30 H30C 0.9800
C31 O16 1.261(2)
C31 O15 1.265(2)
C31 C32 1.513(3)
C32 H32A 0.9800
C32 H32B 0.9800
C32 H32C 0.9800
C33 O18 1.260(2)
C33 O17 1.262(2)
C33 C34 1.510(3)
C34 H34A 0.9800
C34 H34B 0.9800
C34 H34C 0.9800
C35 O20 1.259(2)
C35 O19 1.261(2)
C35 C36 1.505(3)
C36 H36A 0.9800
C36 H36B 0.9800
C36 H36C 0.9800
C37 O25 1.241(3)
C37 N5 1.322(3)
C37 H37 0.9500
C38 N5 1.456(3)
C38 H38A 0.9800
C38 H38B 0.9800
C38 H38C 0.9800
C39 N5 1.456(3)
C39 H39A 0.9800
C39 H39B 0.9800
C39 H39C 0.9800
C40 O26 1.248(3)
C40 N6 1.314(3)
C40 H40 0.9500
C41 N6 1.460(3)
C41 H41A 0.9800
C41 H41B 0.9800
C41 H41C 0.9800
C42 N6 1.462(3)
C42 H42A 0.9800
C42 H42B 0.9800
C42 H42C 0.9800
C43 O27 1.245(3)
C43 N7 1.323(3)
C43 H43 0.9500
C44 N7 1.455(3)
C44 H44A 0.9800
C44 H44B 0.9800
C44 H44C 0.9800
C45 N7 1.462(3)
C45 H45A 0.9800
C45 H45B 0.9800
C45 H45C 0.9800
O28 C46 1.217(4)
C46 N8 1.339(4)
C46 H46 0.9500
C47 N8 1.452(4)
C47 H47A 0.9800
C47 H47B 0.9800
C47 H47C 0.9800
C48 N8 1.445(4)
C48 H48A 0.9800
C48 H48B 0.9800
C48 H48C 0.9800
C49 O29 1.229(3)
C49 N9 1.336(3)
C49 H49 0.9500
C50 N9 1.451(3)
C50 H50A 0.9800
C50 H50B 0.9800
C50 H50C 0.9800
C51 N9 1.461(3)
C51 H51A 0.9800
C51 H51B 0.9800
C51 H51C 0.9800
O30 C52 1.248(4)
C52 N10 1.317(3)
C52 H52 0.9500
C53 N10 1.427(3)
C53 H53A 0.9800
C53 H53B 0.9800
C53 H53C 0.9800
C54 N10 1.487(3)
C54 H54A 0.9800
C54 H54B 0.9800
C54 H54C 0.9800
O30B C52B 1.248(11)
C52B N10 1.392(8)
C52B H52B 0.9500
C53B N10 1.397(8)
C53B H53D 0.9800
C53B H53E 0.9800
C53B H53F 0.9800
C54B N10 1.461(8)
C54B H54D 0.9800
C54B H54E 0.9800
C54B H54F 0.9800
N1 O1 1.4100(19)
N1 Mn2 1.9542(16)
N2 O4 1.4101(19)
N2 Mn3 1.9545(15)
N3 O7 1.4070(19)
N3 Mn4 1.9568(15)
N4 O10 1.4147(18)
N4 Mn1 1.9576(16)
O1 Mn1 1.9131(13)
O1 Ho1 2.4061(13)
O1 Na1 2.7109(16)
O2 Mn1 1.9423(13)
O3 Mn2 1.8442(14)
O4 Mn2 1.9149(13)
O4 Ho1 2.4336(13)
O4 Na1 2.6680(16)
O5 Mn2 1.9328(13)
O6 Mn3 1.8529(14)
O7 Mn3 1.9146(13)
O7 Ho1 2.4343(13)
O7 Na1 2.6416(15)
O8 Mn3 1.9402(13)
O9 Mn4 1.8496(14)
O10 Mn4 1.9166(13)
O10 Ho1 2.4494(13)
O10 Na1 2.6140(16)
O11 Mn4 1.9292(13)
O12 Mn1 1.8497(13)
O13 Mn2 2.1201(16)
O14 Ho1 2.2997(14)
O15 Ho1 2.2658(14)
O16 Mn1 2.1360(16)
O17 Ho1 2.2734(14)
O18 Mn4 2.1123(16)
O19 Ho1 2.2570(13)
O20 Mn3 2.1301(14)
O21 Na1 2.4651(17)
O21 Mn1 2.4906(16)
O21 H21A 0.818(16)
O21 H21B 0.823(16)
O22 Na1 2.3961(18)
O22 H22A 0.828(16)
O22 H22B 0.849(16)
O23 Na1 2.4640(17)
O23 H23A 0.801(16)
O23 H23B 0.827(16)
O24 Na1 2.3775(17)
O24 H24A 0.798(16)
O24 H24B 0.824(16)
Na1 Ho1 3.4856(7)
Na1 Mn4 3.5483(9)
Na1 Mn2 3.5956(9)
Na1 Mn1 3.6559(9)

loop_
_geom_hbond_atom_site_label_D
_geom_hbond_atom_site_label_H
_geom_hbond_atom_site_label_A
_geom_hbond_distance_DH
_geom_hbond_distance_HA
_geom_hbond_distance_DA
_geom_hbond_angle_DHA
_geom_hbond_site_symmetry_A
C39 H39A O8 0.98 2.50 3.312(3) 139.7 2_677
C42 H42C O2 0.98 2.52 3.356(3) 142.8 2_766
C43 H43 O29 0.95 2.45 3.354(3) 158.1 .
C44 H44B O5 0.98 2.54 3.422(3) 149.1 2_767
C45 H45A O29 0.98 2.50 3.437(3) 160.0 .
C45 H45B O13 0.98 2.63 3.517(3) 150.6 2_767
O21 H21A O27 0.818(16) 2.020(17) 2.806(2) 161(2) .
O21 H21B O26 0.823(16) 1.884(17) 2.697(2) 170(2) .
O22 H22A O26 0.828(16) 2.066(17) 2.863(2) 161(2) .
O22 H22B O30 0.849(16) 2.042(18) 2.837(3) 156(2) .
O22 H22B O30B 0.849(16) 1.711(19) 2.510(7) 156(2) .
O23 H23B O25 0.827(16) 1.919(17) 2.740(2) 172(3) .
O23 H23A O30 0.801(16) 1.995(17) 2.793(3) 174(3) .
O23 H23A O30B 0.801(16) 2.080(19) 2.852(7) 162(3) .
O24 H24A O25 0.798(16) 2.097(17) 2.869(2) 163(2) .
O24 H24B O27 0.824(16) 1.917(16) 2.737(2) 173(3) .

loop_
_geom_torsion_atom_site_label_1
_geom_torsion_atom_site_label_2
_geom_torsion_atom_site_label_3
_geom_torsion_atom_site_label_4
_geom_torsion
O2 C1 C2 C3 9.9(3)
N1 C1 C2 C3 -168.86(18)
O2 C1 C2 C7 -168.65(19)
N1 C1 C2 C7 12.6(3)
C7 C2 C3 C4 0.0(3)
C1 C2 C3 C4 -178.55(19)
C2 C3 C4 C5 1.1(3)
C3 C4 C5 C6 -1.1(3)
C4 C5 C6 C7 -0.1(3)
C5 C6 C7 O3 179.2(2)
C5 C6 C7 C2 1.2(3)
C3 C2 C7 O3 -179.03(19)
C1 C2 C7 O3 -0.6(3)
C3 C2 C7 C6 -1.2(3)
C1 C2 C7 C6 177.33(18)
O5 C8 C9 C10 1.3(3)
N2 C8 C9 C10 179.99(18)
O5 C8 C9 C14 -175.91(18)
N2 C8 C9 C14 2.8(3)
C14 C9 C10 C11 0.6(3)
C8 C9 C10 C11 -176.74(18)
C9 C10 C11 C12 -0.1(3)
C10 C11 C12 C13 -0.4(3)
C11 C12 C13 C14 0.5(3)
C12 C13 C14 O6 179.20(18)
C12 C13 C14 C9 0.0(3)
C10 C9 C14 O6 -179.66(18)
C8 C9 C14 O6 -2.5(3)
C10 C9 C14 C13 -0.5(3)
C8 C9 C14 C13 176.63(17)
O8 C15 C16 C17 10.2(3)
N3 C15 C16 C17 -168.78(19)
O8 C15 C16 C21 -168.47(18)
N3 C15 C16 C21 12.5(3)
C21 C16 C17 C18 0.0(3)
C15 C16 C17 C18 -178.7(2)
C16 C17 C18 C19 1.2(4)
C17 C18 C19 C20 -1.4(4)
C18 C19 C20 C21 0.5(4)
C19 C20 C21 O9 176.6(2)
C19 C20 C21 C16 0.7(3)
C17 C16 C21 O9 -176.60(19)
C15 C16 C21 O9 2.1(3)
C17 C16 C21 C20 -0.9(3)
C15 C16 C21 C20 177.75(19)
O11 C22 C23 C24 5.9(3)
N4 C22 C23 C24 -173.89(19)
O11 C22 C23 C28 -172.50(18)
N4 C22 C23 C28 7.7(3)
C28 C23 C24 C25 0.1(3)
C22 C23 C24 C25 -178.39(19)
C23 C24 C25 C26 0.9(3)
C24 C25 C26 C27 -1.0(3)
C25 C26 C27 C28 0.1(3)
C24 C23 C28 O12 -179.22(19)
C22 C23 C28 O12 -0.8(3)
C24 C23 C28 C27 -1.0(3)
C22 C23 C28 C27 177.42(18)
C26 C27 C28 O12 179.2(2)
C26 C27 C28 C23 0.9(3)
O2 C1 N1 O1 0.3(3)
C2 C1 N1 O1 179.04(16)
O2 C1 N1 Mn2 170.70(14)
C2 C1 N1 Mn2 -10.6(3)
O5 C8 N2 O4 3.0(3)
C9 C8 N2 O4 -175.63(16)
O5 C8 N2 Mn3 172.66(14)
C9 C8 N2 Mn3 -6.0(3)
O8 C15 N3 O7 -0.2(2)
C16 C15 N3 O7 178.81(15)
O8 C15 N3 Mn4 171.94(13)
C16 C15 N3 Mn4 -9.0(3)
O11 C22 N4 O10 1.7(3)
C23 C22 N4 O10 -178.43(16)
O11 C22 N4 Mn1 171.26(14)
C23 C22 N4 Mn1 -8.9(3)
O25 C37 N5 C39 -179.2(2)
O25 C37 N5 C38 -0.8(4)
O26 C40 N6 C41 -1.3(3)
O26 C40 N6 C42 -176.9(2)
O27 C43 N7 C44 -0.7(4)
O27 C43 N7 C45 176.4(2)
O28 C46 N8 C48 -174.9(3)
O28 C46 N8 C47 0.7(5)
O29 C49 N9 C50 4.1(4)
O29 C49 N9 C51 173.1(3)
O30 C52 N10 C52B -2.9(4)
O30 C52 N10 C53B -177.9(6)
O30 C52 N10 C53 -1.6(4)
O30 C52 N10 C54B 126.2(16)
O30 C52 N10 C54 -177.0(3)
O30B C52B N10 C52 -8.6(7)
O30B C52B N10 C53B -4.3(11)
O30B C52B N10 C53 172.7(10)
O30B C52B N10 C54B -174.5(8)
O30B C52B N10 C54 149.3(12)
C1 N1 O1 Mn1 7.93(19)
Mn2 N1 O1 Mn1 -163.93(8)
C1 N1 O1 Ho1 -148.47(13)
Mn2 N1 O1 Ho1 39.67(16)
C1 N1 O1 Na1 118.35(14)
Mn2 N1 O1 Na1 -53.50(12)
N1 C1 O2 Mn1 -8.3(2)
C2 C1 O2 Mn1 173.03(14)
C6 C7 O3 Mn2 167.53(15)
C2 C7 O3 Mn2 -14.6(3)
C8 N2 O4 Mn2 1.67(19)
Mn3 N2 O4 Mn2 -169.58(7)
C8 N2 O4 Ho1 -156.87(12)
Mn3 N2 O4 Ho1 31.88(16)
C8 N2 O4 Na1 110.07(14)
Mn3 N2 O4 Na1 -61.18(11)
N2 C8 O5 Mn2 -6.1(2)
C9 C8 O5 Mn2 172.54(13)
C13 C14 O6 Mn3 -173.57(14)
C9 C14 O6 Mn3 5.6(3)
C15 N3 O7 Mn3 6.92(18)
Mn4 N3 O7 Mn3 -166.42(7)
C15 N3 O7 Ho1 -145.11(13)
Mn4 N3 O7 Ho1 41.56(15)
C15 N3 O7 Na1 120.39(14)
Mn4 N3 O7 Na1 -52.94(12)
N3 C15 O8 Mn3 -6.5(2)
C16 C15 O8 Mn3 174.47(13)
C20 C21 O9 Mn4 163.30(15)
C16 C21 O9 Mn4 -21.0(3)
C22 N4 O10 Mn4 2.22(19)
Mn1 N4 O10 Mn4 -168.94(8)
C22 N4 O10 Ho1 -153.59(13)
Mn1 N4 O10 Ho1 35.25(16)
C22 N4 O10 Na1 111.43(14)
Mn1 N4 O10 Na1 -59.73(12)
N4 C22 O11 Mn4 -4.8(2)
C23 C22 O11 Mn4 175.37(13)
C23 C28 O12 Mn1 -5.2(3)
C27 C28 O12 Mn1 176.56(14)
O14 C29 O13 Mn2 -11.3(3)
C30 C29 O13 Mn2 169.11(17)
O13 C29 O14 Ho1 56.6(3)
C30 C29 O14 Ho1 -123.9(2)
O16 C31 O15 Ho1 14.8(4)
C32 C31 O15 Ho1 -165.70(18)
O15 C31 O16 Mn1 9.1(3)
C32 C31 O16 Mn1 -170.49(14)
O18 C33 O17 Ho1 36.5(3)
C34 C33 O17 Ho1 -143.51(19)
O17 C33 O18 Mn4 3.6(3)
C34 C33 O18 Mn4 -176.42(13)
O20 C35 O19 Ho1 19.4(4)
C36 C35 O19 Ho1 -161.9(2)
O19 C35 O20 Mn3 13.9(3)
C36 C35 O20 Mn3 -164.72(18)
C28 O12 Mn1 O1 91.0(4)
C28 O12 Mn1 O2 173.99(17)
C28 O12 Mn1 N4 3.72(18)
C28 O12 Mn1 O16 -90.96(17)
C28 O12 Mn1 O21 86.80(17)
C28 O12 Mn1 Na1 59.90(19)
C7 O3 Mn2 O5 -178.95(18)
C7 O3 Mn2 N1 13.47(18)
C7 O3 Mn2 O13 -84.57(18)
C7 O3 Mn2 Na1 74.38(19)
C14 O6 Mn3 O7 79.2(4)
C14 O6 Mn3 O8 163.42(16)
C14 O6 Mn3 N2 -6.23(17)
C14 O6 Mn3 O20 -103.82(17)
C14 O6 Mn3 Na1 49.92(18)
C21 O9 Mn4 O10 105.9(3)
C21 O9 Mn4 O11 -171.68(17)
C21 O9 Mn4 N3 19.34(17)
C21 O9 Mn4 O18 -74.63(17)
C21 O9 Mn4 Na1 79.80(17)
